data_7215430
loop_
_publ_author_name
'Zeng, Rong-Hua'
'Peng, Guo'
'Qiu, Yong-Cai'
'Zheng, Sheng-Run'
'Li, Wei-Shan'
'Zhang, Wei-Xiong'
'Deng, Hong'
'Cai, Yue-Peng'

_publ_section_title
;
 Synthesis, crystal structures and properties of Ln(iii)--Cu(i)--Na(i) and
 Ln(iii)--Ag(i) heterometallic coordination polymers
;
_journal_issue 11
_journal_name_full CrystEngComm
_journal_page_first 3910
_journal_paper_doi 10.1039/c0ce00929f
_journal_volume 13
_journal_year 2011
_chemical_formula_moiety 'C38 H32 Cu6 I5 N6 Na O20 Tb2, 0.5(H4 O2)'
_chemical_formula_sum 'C38 H34 Cu6 I5 N6 Na O21 Tb2'
_chemical_formula_weight 2267.28
_chemical_name_systematic
;
?
;
_space_group_IT_number 2
_symmetry_cell_setting triclinic
_symmetry_space_group_name_Hall '-P 1'
_symmetry_space_group_name_H-M 'P -1'
_atom_sites_solution_hydrogens geom
_atom_sites_solution_primary direct
_atom_sites_solution_secondary difmap
_audit_creation_method SHELXL-97
_cell_angle_alpha 86.072(3)
_cell_angle_beta 79.964(3)
_cell_angle_gamma 72.880(2)
_cell_formula_units_Z 1
_cell_length_a 7.1322(15)
_cell_length_b 11.260(3)
_cell_length_c 18.161(4)
_cell_measurement_reflns_used 2360
_cell_measurement_temperature 296(2)
_cell_measurement_theta_max 26.32
_cell_measurement_theta_min 2.28
_cell_volume 1372.3(6)
_computing_cell_refinement 'Bruker SMART'
_computing_data_collection 'Bruker SMART'
_computing_data_reduction 'Bruker SAINT'
_computing_molecular_graphics 'Bruker SHELXTL'
_computing_publication_material 'Bruker SHELXTL'
_computing_structure_refinement 'Bruker SHELXTL'
_computing_structure_solution 'Bruker SHELXTL'
_diffrn_ambient_temperature 296(2)
_diffrn_measured_fraction_theta_full 0.982
_diffrn_measured_fraction_theta_max 0.982
_diffrn_measurement_device_type 'Bruker APEX-II area-detector diffractometer'
_diffrn_measurement_method '\f and \w scan'
_diffrn_radiation_monochromator graphite
_diffrn_radiation_source 'fine-focus sealed tube'
_diffrn_radiation_type MoK\a
_diffrn_radiation_wavelength 0.71073
_diffrn_reflns_av_R_equivalents 0.0273
_diffrn_reflns_av_sigmaI/netI 0.0558
_diffrn_reflns_limit_h_max 8
_diffrn_reflns_limit_h_min -8
_diffrn_reflns_limit_k_max 13
_diffrn_reflns_limit_k_min -13
_diffrn_reflns_limit_l_max 10
_diffrn_reflns_limit_l_min -21
_diffrn_reflns_number 6878
_diffrn_reflns_theta_full 25.20
_diffrn_reflns_theta_max 25.20
_diffrn_reflns_theta_min 1.89
_diffrn_standards_number 0
_exptl_absorpt_coefficient_mu 7.718
_exptl_absorpt_correction_T_max 0.295
_exptl_absorpt_correction_T_min 0.252
_exptl_absorpt_correction_type multi-scan
_exptl_absorpt_process_details SADABS
_exptl_crystal_colour colourless
_exptl_crystal_density_diffrn 2.744
_exptl_crystal_density_method 'not measured'
_exptl_crystal_description block
_exptl_crystal_F_000 1052
_exptl_crystal_size_max 0.19
_exptl_crystal_size_mid 0.17
_exptl_crystal_size_min 0.16
_refine_diff_density_max 1.860
_refine_diff_density_min -2.193
_refine_diff_density_rms 0.234
_refine_ls_extinction_method none
_refine_ls_goodness_of_fit_ref 1.005
_refine_ls_hydrogen_treatment mixed
_refine_ls_matrix_type full
_refine_ls_number_parameters 386
_refine_ls_number_reflns 4868
_refine_ls_number_restraints 9
_refine_ls_restrained_S_all 1.004
_refine_ls_R_factor_all 0.0580
_refine_ls_R_factor_gt 0.0459
_refine_ls_shift/su_max 0.002
_refine_ls_shift/su_mean 0.000
_refine_ls_structure_factor_coef Fsqd
_refine_ls_weighting_details 'calc w=1/[\s^2^(Fo^2^)+(0.0743P)^2^+0.0000P] where P=(Fo^2^+2Fc^2^)/3'
_refine_ls_weighting_scheme calc
_refine_ls_wR_factor_gt 0.1113
_refine_ls_wR_factor_ref 0.1209
_reflns_number_gt 3945
_reflns_number_total 4868
_reflns_threshold_expression >2sigma(I)
_cod_data_source_file c0ce00929f.txt
_cod_data_source_block 4
_cod_depositor_comments
;
The following automatic conversions were performed:

'_symmetry_cell_setting' value 'Triclinic' changed to 'triclinic'
according to
/usr/data/users/saulius/automatic-downloads/retrospective/RSC/lib/dictionaries/cif_core.dic
dictionary named 'cif_core.dic' version 2.4.2 from
2011-04-26.

'_exptl_absorpt_correction_type' value 'Multi-Scan'
changed to 'multi-scan' according to
/usr/data/users/saulius/automatic-downloads/retrospective/RSC/lib/dictionaries/cif_core.dic
dictionary named 'cif_core.dic' version 2.4.2 from 2011-04-26.

Automatic conversion script
Id: cif_fix_values 2281 2013-09-26 08:29:07Z andrius 
;
_cod_original_sg_symbol_H-M P-1
_cod_database_code 7215430

loop_
_symmetry_equiv_pos_as_xyz
'x, y, z'
'-x, -y, -z'

loop_
_atom_site_label
_atom_site_type_symbol
_atom_site_fract_x
_atom_site_fract_y
_atom_site_fract_z
_atom_site_U_iso_or_equiv
_atom_site_adp_type
_atom_site_occupancy
_atom_site_symmetry_multiplicity
_atom_site_calc_flag
_atom_site_refinement_flags
C1 C 0.6230(12) 0.6509(8) 0.3782(4) 0.0235(18) Uani 1 1 d .
C2 C 0.6089(12) 0.6195(8) 0.3012(5) 0.0250(19) Uani 1 1 d .
C3 C 0.6840(14) 0.4982(9) 0.2764(5) 0.033(2) Uani 1 1 d .
H3 H 0.7403 0.4342 0.3081 0.040 Uiso 1 1 calc R
C4 C 0.6737(15) 0.4743(10) 0.2041(6) 0.039(2) Uani 1 1 d .
H4 H 0.7231 0.3925 0.1882 0.047 Uiso 1 1 calc R
C5 C 0.5241(13) 0.6806(8) 0.1792(5) 0.0273(19) Uani 1 1 d .
H5 H 0.4679 0.7431 0.1467 0.033 Uiso 1 1 calc R
C6 C 0.5313(14) 0.7109(9) 0.2504(5) 0.034(2) Uani 1 1 d .
H6 H 0.4838 0.7935 0.2648 0.041 Uiso 1 1 calc R
C7 C 0.8372(16) 0.7889(9) 0.6461(5) 0.036(2) Uani 1 1 d .
C8 C 0.8929(13) 0.8218(9) 0.7168(5) 0.030(2) Uani 1 1 d .
C9 C 1.0660(16) 0.8513(10) 0.7177(5) 0.042(3) Uani 1 1 d .
H9 H 1.1550 0.8514 0.6737 0.050 Uiso 1 1 calc R
C10 C 1.1060(15) 0.8805(10) 0.7841(6) 0.040(2) Uani 1 1 d .
H10 H 1.2218 0.9029 0.7836 0.048 Uiso 1 1 calc R
C11 C 0.8245(17) 0.8483(13) 0.8478(6) 0.057(3) Uani 1 1 d .
H11 H 0.7402 0.8464 0.8929 0.068 Uiso 1 1 calc R
C12 C 0.7700(16) 0.8196(11) 0.7847(6) 0.049(3) Uani 1 1 d .
H12 H 0.6521 0.7989 0.7870 0.059 Uiso 1 1 calc R
C13 C 0.8951(11) 0.4240(8) 0.6007(4) 0.0196(17) Uani 1 1 d .
C14 C 0.9036(11) 0.3927(8) 0.6822(4) 0.0209(18) Uani 1 1 d .
C15 C 0.8287(12) 0.4851(8) 0.7355(4) 0.0252(19) Uani 1 1 d .
H15 H 0.7676 0.5665 0.7216 0.030 Uiso 1 1 calc R
C16 C 0.8466(14) 0.4539(9) 0.8087(5) 0.034(2) Uani 1 1 d .
H16 H 0.7990 0.5171 0.8434 0.041 Uiso 1 1 calc R
C17 C 0.9971(13) 0.2509(9) 0.7822(5) 0.030(2) Uani 1 1 d .
H17 H 1.0540 0.1699 0.7979 0.036 Uiso 1 1 calc R
C18 C 0.9890(13) 0.2738(8) 0.7065(5) 0.028(2) Uani 1 1 d .
H18 H 1.0408 0.2094 0.6726 0.034 Uiso 1 1 calc R
C19 C 0.3995(12) 0.9941(7) 0.5171(5) 0.0210(17) Uani 1 1 d .
N1 N 0.5966(11) 0.5621(7) 0.1552(4) 0.0314(18) Uani 1 1 d .
N2 N 0.9885(12) 0.8786(8) 0.8495(4) 0.040(2) Uani 1 1 d .
N3 N 0.9272(11) 0.3395(7) 0.8334(4) 0.0278(17) Uani 1 1 d .
O1 O 0.5738(9) 0.7628(5) 0.3973(3) 0.0285(14) Uani 1 1 d .
O2 O 0.6889(9) 0.5645(6) 0.4229(3) 0.0280(14) Uani 1 1 d .
O3 O 0.6607(11) 0.7853(6) 0.6466(4) 0.0408(17) Uani 1 1 d .
O4 O 0.9685(10) 0.7639(7) 0.5882(4) 0.049(2) Uani 1 1 d .
O5 O 0.7928(10) 0.5292(6) 0.5842(3) 0.0341(15) Uani 1 1 d .
O6 O 0.9951(8) 0.3399(5) 0.5545(3) 0.0278(14) Uani 1 1 d .
O7 O 0.3893(8) 0.8886(5) 0.5399(4) 0.0288(14) Uani 1 1 d .
O8 O 0.2513(8) 1.0902(5) 0.5194(4) 0.0292(14) Uani 1 1 d .
O9 O 0.3928(9) 0.6556(6) 0.5551(4) 0.0325(15) Uani 1 1 d D
H9A H 0.286(7) 0.702(7) 0.548(5) 0.049 Uiso 1 1 d D
H9B H 0.380(13) 0.595(6) 0.581(5) 0.049 Uiso 1 1 d D
O10 O 0.1727(14) 0.8940(11) 0.4007(6) 0.079(3) Uani 1 1 d D
H10A H 0.17(2) 0.824(7) 0.391(9) 0.119 Uiso 1 1 d D
H10B H 0.265(18) 0.913(13) 0.374(8) 0.119 Uiso 1 1 d D
O11 O 0.597(3) 0.9798(17) 0.3016(13) 0.079(6) Uani 0.50 1 d PD
H11A H 0.52(3) 1.045(13) 0.320(18) 0.119 Uiso 0.50 1 d PD
H11B H 0.55(4) 0.921(15) 0.315(17) 0.119 Uiso 0.50 1 d PD
I3 I 1.23578(9) 0.08767(6) 0.94419(4) 0.03535(18) Uani 1 1 d .
Cu3 Cu 0.9386(2) 0.29459(14) 0.94323(7) 0.0489(4) Uani 1 1 d .
Cu2 Cu 1.0512(2) 0.91923(17) 0.94668(8) 0.0614(5) Uani 1 1 d .
Cu1 Cu 0.6084(2) 0.52014(13) 0.04766(7) 0.0430(3) Uani 1 1 d .
Na1 Na -0.0196(17) 1.0393(9) 0.4901(7) 0.052(3) Uani 0.50 1 d P
I2 I 1.0000 0.5000 1.0000 0.0462(3) Uani 1 2 d S
I1 I 0.59603(9) 0.29302(6) 0.02894(4) 0.03255(17) Uani 1 1 d .
Tb1 Tb 0.69288(6) 0.71462(3) 0.52064(2) 0.01951(14) Uani 1 1 d .

loop_
_atom_site_aniso_label
_atom_site_aniso_U_11
_atom_site_aniso_U_22
_atom_site_aniso_U_33
_atom_site_aniso_U_23
_atom_site_aniso_U_13
_atom_site_aniso_U_12
C1 0.023(4) 0.034(5) 0.015(4) 0.000(4) -0.008(3) -0.008(4)
C2 0.022(4) 0.029(5) 0.024(5) -0.001(4) 0.001(4) -0.010(4)
C3 0.038(5) 0.036(6) 0.026(5) -0.002(4) -0.011(4) -0.007(4)
C4 0.043(6) 0.039(6) 0.032(5) -0.007(5) -0.012(5) -0.001(5)
C5 0.035(5) 0.028(5) 0.021(4) 0.005(4) -0.006(4) -0.013(4)
C6 0.041(5) 0.029(5) 0.036(6) -0.003(4) -0.009(5) -0.015(4)
C7 0.057(7) 0.025(5) 0.023(5) -0.008(4) -0.016(5) 0.001(5)
C8 0.036(5) 0.034(5) 0.020(4) -0.009(4) -0.009(4) -0.003(4)
C9 0.048(6) 0.060(7) 0.023(5) -0.003(5) -0.004(4) -0.024(5)
C10 0.036(5) 0.052(7) 0.037(6) -0.001(5) -0.010(5) -0.018(5)
C11 0.055(7) 0.101(10) 0.030(6) -0.008(6) 0.002(5) -0.051(7)
C12 0.046(6) 0.071(9) 0.036(6) -0.015(6) -0.002(5) -0.025(6)
C13 0.019(4) 0.021(5) 0.021(4) 0.011(4) -0.003(3) -0.012(3)
C14 0.015(4) 0.028(5) 0.017(4) 0.006(3) 0.002(3) -0.007(3)
C15 0.025(4) 0.028(5) 0.018(4) 0.005(4) -0.001(4) -0.003(4)
C16 0.037(5) 0.031(6) 0.031(5) -0.017(4) 0.002(4) -0.005(4)
C17 0.030(5) 0.030(5) 0.028(5) 0.003(4) -0.010(4) -0.003(4)
C18 0.026(4) 0.026(5) 0.031(5) -0.001(4) -0.002(4) -0.006(4)
C19 0.023(4) 0.018(5) 0.019(4) -0.005(3) -0.005(3) 0.000(3)
N1 0.032(4) 0.043(5) 0.021(4) -0.001(4) -0.006(3) -0.013(4)
N2 0.041(5) 0.059(6) 0.026(4) -0.015(4) 0.000(4) -0.023(4)
N3 0.032(4) 0.035(5) 0.016(4) 0.003(3) -0.001(3) -0.012(3)
O1 0.030(3) 0.026(4) 0.029(3) -0.002(3) -0.008(3) -0.005(3)
O2 0.043(4) 0.030(4) 0.015(3) -0.003(3) -0.007(3) -0.013(3)
O3 0.049(4) 0.041(4) 0.036(4) -0.009(3) -0.015(3) -0.011(3)
O4 0.047(4) 0.063(5) 0.022(4) -0.017(4) -0.008(3) 0.013(4)
O5 0.045(4) 0.032(4) 0.019(3) 0.005(3) -0.005(3) -0.003(3)
O6 0.025(3) 0.030(4) 0.025(3) -0.007(3) 0.003(3) -0.005(3)
O7 0.022(3) 0.016(3) 0.044(4) 0.004(3) -0.001(3) -0.004(2)
O8 0.014(3) 0.024(3) 0.047(4) 0.000(3) 0.000(3) -0.004(2)
O9 0.025(3) 0.022(4) 0.048(4) 0.004(3) 0.000(3) -0.008(3)
O10 0.063(6) 0.093(8) 0.078(7) -0.035(6) -0.026(5) -0.002(5)
O11 0.107(16) 0.042(11) 0.085(14) -0.010(11) 0.014(12) -0.032(11)
I3 0.0370(4) 0.0364(4) 0.0332(4) 0.0032(3) -0.0065(3) -0.0117(3)
Cu3 0.0531(8) 0.0632(10) 0.0273(7) 0.0072(6) -0.0053(6) -0.0144(7)
Cu2 0.0655(10) 0.0999(13) 0.0354(8) -0.0224(8) -0.0021(7) -0.0482(9)
Cu1 0.0523(8) 0.0523(8) 0.0267(7) -0.0043(6) -0.0096(6) -0.0159(6)
Na1 0.031(5) 0.085(11) 0.046(7) -0.007(7) 0.004(4) -0.030(8)
I2 0.0284(5) 0.0576(7) 0.0538(6) -0.0285(5) 0.0071(4) -0.0161(4)
I1 0.0302(3) 0.0308(4) 0.0352(4) 0.0016(3) -0.0031(3) -0.0084(3)
Tb1 0.0223(2) 0.0163(2) 0.0180(2) -0.00080(16) -0.00184(16) -0.00336(16)

loop_
_atom_type_symbol
_atom_type_description
_atom_type_scat_dispersion_real
_atom_type_scat_dispersion_imag
_atom_type_scat_source
C C 0.0033 0.0016 'International Tables Vol C Tables 4.2.6.8 and 6.1.1.4'
H H 0.0000 0.0000 'International Tables Vol C Tables 4.2.6.8 and 6.1.1.4'
N N 0.0061 0.0033 'International Tables Vol C Tables 4.2.6.8 and 6.1.1.4'
O O 0.0106 0.0060 'International Tables Vol C Tables 4.2.6.8 and 6.1.1.4'
Cu Cu 0.3201 1.2651 'International Tables Vol C Tables 4.2.6.8 and 6.1.1.4'
Tb Tb -0.1723 4.1537 'International Tables Vol C Tables 4.2.6.8 and 6.1.1.4'
I I -0.4742 1.8119 'International Tables Vol C Tables 4.2.6.8 and 6.1.1.4'
Na Na 0.0362 0.0249 'International Tables Vol C Tables 4.2.6.8 and 6.1.1.4'

loop_
_geom_angle_atom_site_label_1
_geom_angle_atom_site_label_2
_geom_angle_atom_site_label_3
_geom_angle
_geom_angle_site_symmetry_1
_geom_angle_site_symmetry_3
O2 C1 O1 120.7(7) . .
O2 C1 C2 119.1(7) . .
O1 C1 C2 120.2(8) . .
C3 C2 C6 117.5(8) . .
C3 C2 C1 120.9(8) . .
C6 C2 C1 121.5(8) . .
C4 C3 C2 118.8(9) . .
C4 C3 H3 120.6 . .
C2 C3 H3 120.6 . .
N1 C4 C3 123.8(9) . .
N1 C4 H4 118.1 . .
C3 C4 H4 118.1 . .
N1 C5 C6 121.7(9) . .
N1 C5 H5 119.2 . .
C6 C5 H5 119.2 . .
C5 C6 C2 120.7(8) . .
C5 C6 H6 119.7 . .
C2 C6 H6 119.7 . .
O4 C7 O3 121.9(8) . .
O4 C7 C8 119.1(9) . .
O3 C7 C8 119.0(8) . .
C9 C8 C12 117.4(8) . .
C9 C8 C7 122.5(9) . .
C12 C8 C7 120.0(9) . .
C10 C9 C8 119.2(9) . .
C10 C9 H9 120.4 . .
C8 C9 H9 120.4 . .
N2 C10 C9 123.6(9) . .
N2 C10 H10 118.2 . .
C9 C10 H10 118.2 . .
N2 C11 C12 124.4(10) . .
N2 C11 H11 117.8 . .
C12 C11 H11 117.8 . .
C11 C12 C8 119.0(10) . .
C11 C12 H12 120.5 . .
C8 C12 H12 120.5 . .
O5 C13 O6 125.6(8) . .
O5 C13 C14 117.8(7) . .
O6 C13 C14 116.6(8) . .
C18 C14 C15 117.7(8) . .
C18 C14 C13 121.8(7) . .
C15 C14 C13 120.4(8) . .
C16 C15 C14 118.8(9) . .
C16 C15 H15 120.6 . .
C14 C15 H15 120.6 . .
N3 C16 C15 124.4(8) . .
N3 C16 H16 117.8 . .
C15 C16 H16 117.8 . .
N3 C17 C18 123.1(9) . .
N3 C17 H17 118.4 . .
C18 C17 H17 118.4 . .
C14 C18 C17 119.3(8) . .
C14 C18 H18 120.3 . .
C17 C18 H18 120.3 . .
O7 C19 O8 124.4(8) . .
O7 C19 C19 117.2(9) . 2_676
O8 C19 C19 118.4(9) . 2_676
O7 C19 Na1 67.8(5) . 2_576
O8 C19 Na1 62.2(5) . 2_576
C19 C19 Na1 153.3(8) 2_676 2_576
C4 N1 C5 117.5(8) . .
C4 N1 Cu1 120.8(6) . .
C5 N1 Cu1 121.5(6) . .
C11 N2 C10 116.4(8) . .
C11 N2 Cu2 120.4(7) . .
C10 N2 Cu2 123.2(7) . .
C16 N3 C17 116.6(8) . .
C16 N3 Cu3 123.5(6) . .
C17 N3 Cu3 119.9(6) . .
C1 O1 Tb1 94.8(5) . .
C1 O2 Tb1 92.9(5) . .
C7 O3 Tb1 99.8(5) . .
C7 O4 Na1 114.1(7) . 2_676
C7 O4 Tb1 87.3(6) . .
Na1 O4 Tb1 100.3(4) 2_676 .
C13 O5 Tb1 160.4(6) . .
C13 O6 Tb1 137.7(5) . 2_766
C19 O7 Tb1 118.2(5) . .
C19 O7 Na1 86.4(5) . 2_576
Tb1 O7 Na1 141.0(3) . 2_576
C19 O8 Na1 109.9(5) . .
C19 O8 Tb1 118.8(5) . 2_676
Na1 O8 Tb1 120.3(3) . 2_676
C19 O8 Na1 91.6(5) . 2_576
Tb1 O8 Na1 141.3(3) 2_676 2_576
Tb1 O9 H9A 121(6) . .
Tb1 O9 H9B 126(6) . .
H9A O9 H9B 112(9) . .
Na1 O10 H10A 115(10) 2_576 .
Na1 O10 H10A 133(10) . .
Na1 O10 H10B 130(10) 2_576 .
Na1 O10 H10B 117(10) . .
H10A O10 H10B 111(15) . .
H11A O11 H11B 111(4) . .
Cu2 I3 Cu2 60.12(5) 1_545 2_767
Cu2 I3 Cu3 101.31(6) 1_545 .
Cu2 I3 Cu3 70.02(5) 2_767 .
N3 Cu3 I3 105.4(2) . .
N3 Cu3 I1 116.3(2) . 1_556
I3 Cu3 I1 116.31(6) . 1_556
N3 Cu3 I2 104.0(2) . .
I3 Cu3 I2 114.77(5) . .
I1 Cu3 I2 99.73(5) 1_556 .
N3 Cu3 Cu2 141.5(2) . 2_767
I3 Cu3 Cu2 54.28(4) . 2_767
I1 Cu3 Cu2 63.21(5) 1_556 2_767
I2 Cu3 Cu2 114.18(5) . 2_767
N2 Cu2 I3 117.7(3) . 1_565
N2 Cu2 I3 110.6(2) . 2_767
I3 Cu2 I3 119.88(5) 1_565 2_767
N2 Cu2 Cu2 144.7(3) . 2_777
I3 Cu2 Cu2 59.99(6) 1_565 2_777
I3 Cu2 Cu2 59.90(6) 2_767 2_777
N2 Cu2 I1 103.2(3) . 2_766
I3 Cu2 I1 94.54(5) 1_565 2_766
I3 Cu2 I1 107.34(6) 2_767 2_766
Cu2 Cu2 I1 112.12(9) 2_777 2_766
N2 Cu2 Cu3 110.3(3) . 2_767
I3 Cu2 Cu3 127.07(6) 1_565 2_767
I3 Cu2 Cu3 55.70(4) 2_767 2_767
Cu2 Cu2 Cu3 92.22(9) 2_777 2_767
I1 Cu2 Cu3 52.64(4) 2_766 2_767
N1 Cu1 I1 114.3(2) . .
N1 Cu1 I1 113.1(2) . 2_665
I1 Cu1 I1 119.57(5) . 2_665
N1 Cu1 Cu1 143.0(2) . 2_665
I1 Cu1 Cu1 60.00(5) . 2_665
I1 Cu1 Cu1 59.57(5) 2_665 2_665
N1 Cu1 I2 97.7(2) . 1_554
I1 Cu1 I2 101.79(5) . 1_554
I1 Cu1 I2 106.79(5) 2_665 1_554
Cu1 Cu1 I2 119.36(7) 2_665 1_554
Na1 Na1 O10 89.5(16) 2_576 2_576
Na1 Na1 O8 92.8(15) 2_576 .
O10 Na1 O8 86.7(5) 2_576 .
Na1 Na1 O10 67.4(15) 2_576 .
O10 Na1 O10 156.9(5) 2_576 .
O8 Na1 O10 94.2(5) . .
Na1 Na1 O8 66.1(14) 2_576 2_576
O10 Na1 O8 92.9(5) 2_576 2_576
O8 Na1 O8 158.9(4) . 2_576
O10 Na1 O8 78.2(5) . 2_576
Na1 Na1 O4 155.4(17) 2_576 2_676
O10 Na1 O4 106.0(5) 2_576 2_676
O8 Na1 O4 69.8(4) . 2_676
O10 Na1 O4 95.9(5) . 2_676
O8 Na1 O4 130.1(5) 2_576 2_676
Na1 Na1 O7 115.2(16) 2_576 2_576
O10 Na1 O7 81.6(5) 2_576 2_576
O8 Na1 O7 149.4(5) . 2_576
O10 Na1 O7 107.6(5) . 2_576
O8 Na1 O7 50.6(3) 2_576 2_576
O4 Na1 O7 86.4(4) 2_676 2_576
Na1 Na1 C19 89.4(14) 2_576 2_576
O10 Na1 C19 81.0(5) 2_576 2_576
O8 Na1 C19 167.4(6) . 2_576
O10 Na1 C19 98.1(5) . 2_576
O8 Na1 C19 26.2(2) 2_576 2_576
O4 Na1 C19 111.5(4) 2_676 2_576
O7 Na1 C19 25.8(2) 2_576 2_576
Na1 Na1 Tb1 123.0(16) 2_576 2_676
O10 Na1 Tb1 90.1(5) 2_576 2_676
O8 Na1 Tb1 30.3(2) . 2_676
O10 Na1 Tb1 102.2(5) . 2_676
O8 Na1 Tb1 170.5(4) 2_576 2_676
O4 Na1 Tb1 40.4(2) 2_676 2_676
O7 Na1 Tb1 121.1(3) 2_576 2_676
C19 Na1 Tb1 146.5(4) 2_576 2_676
Cu1 I2 Cu1 180.00(5) 1_556 2_766
Cu1 I2 Cu3 105.07(4) 1_556 2_767
Cu1 I2 Cu3 74.93(4) 2_766 2_767
Cu1 I2 Cu3 74.93(4) 1_556 .
Cu1 I2 Cu3 105.07(4) 2_766 .
Cu3 I2 Cu3 180.0 2_767 .
Cu1 I1 Cu1 60.43(5) . 2_665
Cu1 I1 Cu3 78.31(5) . 1_554
Cu1 I1 Cu3 92.26(5) 2_665 1_554
Cu1 I1 Cu2 118.29(5) . 2_766
Cu1 I1 Cu2 154.93(5) 2_665 2_766
Cu3 I1 Cu2 64.15(5) 1_554 2_766
O5 Tb1 O6 87.6(2) . 2_766
O5 Tb1 O8 148.1(2) . 2_676
O6 Tb1 O8 76.0(2) 2_766 2_676
O5 Tb1 O9 76.7(2) . .
O6 Tb1 O9 143.2(2) 2_766 .
O8 Tb1 O9 131.5(2) 2_676 .
O5 Tb1 O3 78.6(2) . .
O6 Tb1 O3 119.5(2) 2_766 .
O8 Tb1 O3 85.8(2) 2_676 .
O9 Tb1 O3 90.1(2) . .
O5 Tb1 O7 132.2(2) . .
O6 Tb1 O7 140.0(2) 2_766 .
O8 Tb1 O7 67.14(18) 2_676 .
O9 Tb1 O7 65.3(2) . .
O3 Tb1 O7 73.7(2) . .
O5 Tb1 O1 131.0(2) . .
O6 Tb1 O1 82.9(2) 2_766 .
O8 Tb1 O1 74.6(2) 2_676 .
O9 Tb1 O1 82.8(2) . .
O3 Tb1 O1 145.9(2) . .
O7 Tb1 O1 73.0(2) . .
O5 Tb1 O2 80.0(2) . .
O6 Tb1 O2 71.87(19) 2_766 .
O8 Tb1 O2 119.1(2) 2_676 .
O9 Tb1 O2 72.7(2) . .
O3 Tb1 O2 155.1(2) . .
O7 Tb1 O2 112.9(2) . .
O1 Tb1 O2 51.39(19) . .
O5 Tb1 O4 80.9(2) . .
O6 Tb1 O4 68.8(2) 2_766 .
O8 Tb1 O4 67.7(2) 2_676 .
O9 Tb1 O4 138.4(2) . .
O3 Tb1 O4 51.0(2) . .
O7 Tb1 O4 108.8(2) . .
O1 Tb1 O4 137.0(2) . .
O2 Tb1 O4 136.63(19) . .
O5 Tb1 Na1 118.7(2) . 2_676
O6 Tb1 Na1 63.4(2) 2_766 2_676
O8 Tb1 Na1 29.4(2) 2_676 2_676
O9 Tb1 Na1 152.7(2) . 2_676
O3 Tb1 Na1 72.7(2) . 2_676
O7 Tb1 Na1 89.2(2) . 2_676
O1 Tb1 Na1 99.4(2) . 2_676
O2 Tb1 Na1 129.6(2) . 2_676
O4 Tb1 Na1 39.3(2) . 2_676

loop_
_geom_bond_atom_site_label_1
_geom_bond_atom_site_label_2
_geom_bond_distance
_geom_bond_site_symmetry_2
C1 O2 1.259(10) .
C1 O1 1.259(10) .
C1 C2 1.493(11) .
C2 C3 1.387(12) .
C2 C6 1.389(13) .
C3 C4 1.378(12) .
C3 H3 0.9300 .
C4 N1 1.341(13) .
C4 H4 0.9300 .
C5 N1 1.353(11) .
C5 C6 1.373(12) .
C5 H5 0.9300 .
C6 H6 0.9300 .
C7 O4 1.266(12) .
C7 O3 1.270(12) .
C7 C8 1.509(11) .
C8 C9 1.373(13) .
C8 C12 1.385(14) .
C9 C10 1.370(13) .
C9 H9 0.9300 .
C10 N2 1.331(13) .
C10 H10 0.9300 .
C11 N2 1.317(13) .
C11 C12 1.360(14) .
C11 H11 0.9300 .
C12 H12 0.9300 .
C13 O5 1.242(10) .
C13 O6 1.270(9) .
C13 C14 1.505(11) .
C14 C18 1.375(12) .
C14 C15 1.391(11) .
C15 C16 1.369(13) .
C15 H15 0.9300 .
C16 N3 1.329(12) .
C16 H16 0.9300 .
C17 N3 1.335(11) .
C17 C18 1.389(13) .
C17 H17 0.9300 .
C18 H18 0.9300 .
C19 O7 1.250(10) .
C19 O8 1.267(9) .
C19 C19 1.499(16) 2_676
C19 Na1 2.869(14) 2_576
N1 Cu1 2.023(7) .
N2 Cu2 2.008(8) .
N3 Cu3 2.034(7) .
O1 Tb1 2.502(6) .
O2 Tb1 2.543(5) .
O3 Tb1 2.424(6) .
O4 Na1 2.632(13) 2_676
O4 Tb1 2.694(7) .
O5 Tb1 2.298(6) .
O6 Tb1 2.333(5) 2_766
O7 Tb1 2.445(6) .
O7 Na1 2.663(13) 2_576
O8 Na1 2.323(13) .
O8 Tb1 2.390(6) 2_676
O8 Na1 2.539(12) 2_576
O9 Tb1 2.393(6) .
O9 H9A 0.81(7) .
O9 H9B 0.82(8) .
O10 Na1 2.157(15) 2_576
O10 Na1 2.336(14) .
O10 H10A 0.83(8) .
O10 H10B 0.82(14) .
O11 H11A 0.82(2) .
O11 H11B 0.82(2) .
I3 Cu2 2.6019(16) 1_545
I3 Cu2 2.6042(16) 2_767
I3 Cu3 2.6499(16) .
Cu3 I1 2.6623(15) 1_556
Cu3 I2 2.7722(15) .
Cu3 Cu2 3.014(2) 2_767
Cu2 I3 2.6019(16) 1_565
Cu2 I3 2.6042(16) 2_767
Cu2 Cu2 2.608(3) 2_777
Cu2 I1 2.990(2) 2_766
Cu2 Cu3 3.014(2) 2_767
Cu1 I1 2.6316(15) .
Cu1 I1 2.6433(16) 2_665
Cu1 Cu1 2.655(2) 2_665
Cu1 I2 2.7225(15) 1_554
Na1 Na1 0.916(18) 2_576
Na1 O10 2.157(15) 2_576
Na1 O8 2.539(12) 2_576
Na1 O4 2.632(13) 2_676
Na1 O7 2.663(13) 2_576
Na1 C19 2.869(14) 2_576
Na1 Tb1 4.088(11) 2_676
I2 Cu1 2.7225(15) 1_556
I2 Cu1 2.7225(15) 2_766
I2 Cu3 2.7722(15) 2_767
I1 Cu1 2.6433(16) 2_665
I1 Cu3 2.6623(15) 1_554
I1 Cu2 2.990(2) 2_766
Tb1 O6 2.333(5) 2_766
Tb1 O8 2.390(6) 2_676
Tb1 Na1 4.088(11) 2_676

loop_
_geom_torsion_atom_site_label_1
_geom_torsion_atom_site_label_2
_geom_torsion_atom_site_label_3
_geom_torsion_atom_site_label_4
_geom_torsion
_geom_torsion_site_symmetry_1
_geom_torsion_site_symmetry_4
O2 C1 C2 C3 -6.0(12) . .
O1 C1 C2 C3 172.4(8) . .
O2 C1 C2 C6 177.9(8) . .
O1 C1 C2 C6 -3.7(13) . .
C6 C2 C3 C4 -1.5(13) . .
C1 C2 C3 C4 -177.8(8) . .
C2 C3 C4 N1 0.7(15) . .
N1 C5 C6 C2 -1.9(14) . .
C3 C2 C6 C5 2.1(13) . .
C1 C2 C6 C5 178.4(8) . .
O4 C7 C8 C9 14.0(15) . .
O3 C7 C8 C9 -167.0(10) . .
O4 C7 C8 C12 -164.2(10) . .
O3 C7 C8 C12 14.8(14) . .
C12 C8 C9 C10 -2.0(16) . .
C7 C8 C9 C10 179.8(9) . .
C8 C9 C10 N2 2.1(17) . .
N2 C11 C12 C8 0(2) . .
C9 C8 C12 C11 1.0(17) . .
C7 C8 C12 C11 179.3(11) . .
O5 C13 C14 C18 170.6(8) . .
O6 C13 C14 C18 -9.8(11) . .
O5 C13 C14 C15 -11.1(11) . .
O6 C13 C14 C15 168.6(7) . .
C18 C14 C15 C16 1.1(12) . .
C13 C14 C15 C16 -177.3(8) . .
C14 C15 C16 N3 -1.7(14) . .
C15 C14 C18 C17 0.0(12) . .
C13 C14 C18 C17 178.4(8) . .
N3 C17 C18 C14 -0.7(14) . .
C3 C4 N1 C5 -0.4(15) . .
C3 C4 N1 Cu1 175.0(8) . .
C6 C5 N1 C4 1.0(13) . .
C6 C5 N1 Cu1 -174.3(7) . .
C12 C11 N2 C10 0.0(19) . .
C12 C11 N2 Cu2 179.9(10) . .
C9 C10 N2 C11 -1.0(17) . .
C9 C10 N2 Cu2 179.0(8) . .
C15 C16 N3 C17 1.0(14) . .
C15 C16 N3 Cu3 -176.7(7) . .
C18 C17 N3 C16 0.2(13) . .
C18 C17 N3 Cu3 178.0(7) . .
O2 C1 O1 Tb1 5.6(8) . .
C2 C1 O1 Tb1 -172.7(7) . .
O1 C1 O2 Tb1 -5.5(8) . .
C2 C1 O2 Tb1 172.9(7) . .
O4 C7 O3 Tb1 2.6(10) . .
C8 C7 O3 Tb1 -176.3(7) . .
O3 C7 O4 Na1 97.7(10) . 2_676
C8 C7 O4 Na1 -83.4(9) . 2_676
O3 C7 O4 Tb1 -2.3(9) . .
C8 C7 O4 Tb1 176.6(8) . .
O6 C13 O5 Tb1 -37(2) . .
C14 C13 O5 Tb1 142.3(14) . .
O5 C13 O6 Tb1 83.8(11) . 2_766
C14 C13 O6 Tb1 -95.9(9) . 2_766
O8 C19 O7 Tb1 175.5(6) . .
C19 C19 O7 Tb1 -2.9(11) 2_676 .
Na1 C19 O7 Tb1 148.2(5) 2_576 .
O8 C19 O7 Na1 27.3(8) . 2_576
C19 C19 O7 Na1 -151.1(9) 2_676 2_576
O7 C19 O8 Na1 -39.4(10) . .
C19 C19 O8 Na1 138.9(8) 2_676 .
Na1 C19 O8 Na1 -10.7(6) 2_576 .
O7 C19 O8 Tb1 176.4(6) . 2_676
C19 C19 O8 Tb1 -5.3(12) 2_676 2_676
Na1 C19 O8 Tb1 -154.9(6) 2_576 2_676
O7 C19 O8 Na1 -28.7(9) . 2_576
C19 C19 O8 Na1 149.7(9) 2_676 2_576
C16 N3 Cu3 I3 -157.1(7) . .
C17 N3 Cu3 I3 25.3(7) . .
C16 N3 Cu3 I1 72.5(7) . 1_556
C17 N3 Cu3 I1 -105.2(6) . 1_556
C16 N3 Cu3 I2 -36.0(7) . .
C17 N3 Cu3 I2 146.3(6) . .
C16 N3 Cu3 Cu2 151.7(6) . 2_767
C17 N3 Cu3 Cu2 -26.0(8) . 2_767
Cu2 I3 Cu3 N3 -91.1(2) 1_545 .
Cu2 I3 Cu3 N3 -143.3(2) 2_767 .
Cu2 I3 Cu3 I1 39.27(7) 1_545 1_556
Cu2 I3 Cu3 I1 -12.90(5) 2_767 1_556
Cu2 I3 Cu3 I2 155.10(5) 1_545 .
Cu2 I3 Cu3 I2 102.93(6) 2_767 .
Cu2 I3 Cu3 Cu2 52.17(6) 1_545 2_767
C11 N2 Cu2 I3 -145.8(9) . 1_565
C10 N2 Cu2 I3 34.1(10) . 1_565
C11 N2 Cu2 I3 -2.8(10) . 2_767
C10 N2 Cu2 I3 177.1(8) . 2_767
C11 N2 Cu2 Cu2 -69.5(11) . 2_777
C10 N2 Cu2 Cu2 110.5(8) . 2_777
C11 N2 Cu2 I1 111.7(9) . 2_766
C10 N2 Cu2 I1 -68.3(9) . 2_766
C11 N2 Cu2 Cu3 57.0(10) . 2_767
C10 N2 Cu2 Cu3 -123.0(8) . 2_767
C4 N1 Cu1 I1 31.4(8) . .
C5 N1 Cu1 I1 -153.5(6) . .
C4 N1 Cu1 I1 172.7(7) . 2_665
C5 N1 Cu1 I1 -12.1(7) . 2_665
C4 N1 Cu1 Cu1 103.2(8) . 2_665
C5 N1 Cu1 Cu1 -81.7(8) . 2_665
C4 N1 Cu1 I2 -75.3(7) . 1_554
C5 N1 Cu1 I2 99.8(7) . 1_554
C19 O8 Na1 Na1 31.1(17) . 2_576
Tb1 O8 Na1 Na1 174.7(14) 2_676 2_576
C19 O8 Na1 O10 120.4(7) . 2_576
Tb1 O8 Na1 O10 -96.0(5) 2_676 2_576
Na1 O8 Na1 O10 89.4(16) 2_576 2_576
C19 O8 Na1 O10 -36.5(7) . .
Tb1 O8 Na1 O10 107.2(5) 2_676 .
Na1 O8 Na1 O10 -67.5(15) 2_576 .
C19 O8 Na1 O8 31.1(17) . 2_576
Tb1 O8 Na1 O8 174.7(14) 2_676 2_576
Na1 O8 Na1 O8 0.000(4) 2_576 2_576
C19 O8 Na1 O4 -131.2(6) . 2_676
Tb1 O8 Na1 O4 12.4(4) 2_676 2_676
Na1 O8 Na1 O4 -162.3(17) 2_576 2_676
C19 O8 Na1 O7 -172.2(10) . 2_576
Tb1 O8 Na1 O7 -28.6(13) 2_676 2_576
Na1 O8 Na1 O7 157(2) 2_576 2_576
C19 O8 Na1 C19 130.9(19) . 2_576
Tb1 O8 Na1 C19 -86(2) 2_676 2_576
Na1 O8 Na1 C19 100(3) 2_576 2_576
C19 O8 Na1 Tb1 -143.6(8) . 2_676
Na1 O8 Na1 Tb1 -174.7(14) 2_576 2_676
Na1 O10 Na1 O10 0.000(3) 2_576 2_576
Na1 O10 Na1 O8 91.3(15) 2_576 .
Na1 O10 Na1 O8 -68.8(14) 2_576 2_576
Na1 O10 Na1 O4 161.3(17) 2_576 2_676
Na1 O10 Na1 O7 -110.6(16) 2_576 2_576
Na1 O10 Na1 C19 -85.9(14) 2_576 2_576
Na1 O10 Na1 Tb1 120.9(16) 2_576 2_676
N3 Cu3 I2 Cu1 103.3(2) . 1_556
I3 Cu3 I2 Cu1 -142.07(6) . 1_556
I1 Cu3 I2 Cu1 -17.02(4) 1_556 1_556
Cu2 Cu3 I2 Cu1 -81.91(6) 2_767 1_556
N3 Cu3 I2 Cu1 -76.7(2) . 2_766
I3 Cu3 I2 Cu1 37.93(6) . 2_766
I1 Cu3 I2 Cu1 162.98(4) 1_556 2_766
Cu2 Cu3 I2 Cu1 98.09(6) 2_767 2_766
N1 Cu1 I1 Cu1 138.6(3) . 2_665
I1 Cu1 I1 Cu1 0.0 2_665 2_665
I2 Cu1 I1 Cu1 -117.24(7) 1_554 2_665
N1 Cu1 I1 Cu3 -121.9(2) . 1_554
I1 Cu1 I1 Cu3 99.42(6) 2_665 1_554
Cu1 Cu1 I1 Cu3 99.42(6) 2_665 1_554
I2 Cu1 I1 Cu3 -17.82(4) 1_554 1_554
N1 Cu1 I1 Cu2 -70.0(2) . 2_766
I1 Cu1 I1 Cu2 151.32(6) 2_665 2_766
Cu1 Cu1 I1 Cu2 151.32(6) 2_665 2_766
I2 Cu1 I1 Cu2 34.08(6) 1_554 2_766
C13 O5 Tb1 O6 -8.1(17) . 2_766
C13 O5 Tb1 O8 -66.6(18) . 2_676
C13 O5 Tb1 O9 138.3(17) . .
C13 O5 Tb1 O3 -128.8(17) . .
C13 O5 Tb1 O7 175.8(16) . .
C13 O5 Tb1 O1 70.4(17) . .
C13 O5 Tb1 O2 63.9(17) . .
C13 O5 Tb1 O4 -77.0(17) . .
C13 O5 Tb1 Na1 -65.9(17) . 2_676
C7 O3 Tb1 O5 86.0(6) . .
C7 O3 Tb1 O6 5.4(7) . 2_766
C7 O3 Tb1 O8 -66.0(6) . 2_676
C7 O3 Tb1 O9 162.4(6) . .
C7 O3 Tb1 O7 -133.4(6) . .
C7 O3 Tb1 O1 -120.3(6) . .
C7 O3 Tb1 O2 117.2(7) . .
C7 O3 Tb1 O4 -1.3(5) . .
C7 O3 Tb1 Na1 -39.1(6) . 2_676
C19 O7 Tb1 O5 153.3(5) . .
Na1 O7 Tb1 O5 -83.4(6) 2_576 .
C19 O7 Tb1 O6 -20.6(7) . 2_766
Na1 O7 Tb1 O6 102.7(6) 2_576 2_766
C19 O7 Tb1 O8 3.9(6) . 2_676
Na1 O7 Tb1 O8 127.1(6) 2_576 2_676
C19 O7 Tb1 O9 -166.0(7) . .
Na1 O7 Tb1 O9 -42.7(5) 2_576 .
C19 O7 Tb1 O3 96.2(6) . .
Na1 O7 Tb1 O3 -140.6(6) 2_576 .
C19 O7 Tb1 O1 -76.2(6) . .
Na1 O7 Tb1 O1 47.1(5) 2_576 .
C19 O7 Tb1 O2 -109.3(6) . .
Na1 O7 Tb1 O2 13.9(6) 2_576 .
C19 O7 Tb1 O4 58.6(6) . .
Na1 O7 Tb1 O4 -178.2(5) 2_576 .
C19 O7 Tb1 Na1 23.9(6) . 2_676
Na1 O7 Tb1 Na1 147.2(6) 2_576 2_676
C1 O1 Tb1 O5 -11.2(6) . .
C1 O1 Tb1 O6 69.4(5) . 2_766
C1 O1 Tb1 O8 146.8(5) . 2_676
C1 O1 Tb1 O9 -76.6(5) . .
C1 O1 Tb1 O3 -156.1(5) . .
C1 O1 Tb1 O7 -142.9(5) . .
C1 O1 Tb1 O2 -3.0(5) . .
C1 O1 Tb1 O4 117.5(5) . .
C1 O1 Tb1 Na1 130.9(5) . 2_676
C1 O2 Tb1 O5 176.7(5) . .
C1 O2 Tb1 O6 -92.5(5) . 2_766
C1 O2 Tb1 O8 -30.7(5) . 2_676
C1 O2 Tb1 O9 97.7(5) . .
C1 O2 Tb1 O3 145.8(6) . .
C1 O2 Tb1 O7 45.0(5) . .
C1 O2 Tb1 O1 3.0(5) . .
C1 O2 Tb1 O4 -118.2(5) . .
C1 O2 Tb1 Na1 -64.2(6) . 2_676
C7 O4 Tb1 O5 -81.4(6) . .
Na1 O4 Tb1 O5 164.6(4) 2_676 .
C7 O4 Tb1 O6 -172.4(6) . 2_766
Na1 O4 Tb1 O6 73.6(4) 2_676 2_766
C7 O4 Tb1 O8 104.5(6) . 2_676
Na1 O4 Tb1 O8 -9.5(3) 2_676 2_676
C7 O4 Tb1 O9 -23.5(7) . .
Na1 O4 Tb1 O9 -137.6(4) 2_676 .
C7 O4 Tb1 O3 1.3(5) . .
Na1 O4 Tb1 O3 -112.7(4) 2_676 .
C7 O4 Tb1 O7 50.2(6) . .
Na1 O4 Tb1 O7 -63.9(4) 2_676 .
C7 O4 Tb1 O1 135.2(5) . .
Na1 O4 Tb1 O1 21.2(4) 2_676 .
C7 O4 Tb1 O2 -146.1(5) . .
Na1 O4 Tb1 O2 99.8(4) 2_676 .
C7 O4 Tb1 Na1 114.0(7) . 2_676
